data_4063972
loop_
_publ_author_name
'Otero, Antonio'
'Lara-S\'anchez, Agust\'in'
'Fern\'andez-Baeza, Juan'
'Alonso-Moreno, Carlos'
'Castro-Osma, Jose A.'
'M\'arquez-Segovia, I.'
'S\'anchez-Barba, Luis F.'
'Rodr\'iguez, Ana M.'
'Garcia-Martinez, Joaquin C.'

_publ_section_title
;
 Neutral and Cationic Aluminum Complexes Supported by Acetamidate and
 Thioacetamidate Heteroscorpionate Ligands as Initiators for Ring-Opening
 Polymerization of Cyclic Esters
;
_journal_issue 6
_journal_name_full Organometallics
_journal_page_first 1507
_journal_paper_doi 10.1021/om1010676
_journal_volume 30
_journal_year 2011
_chemical_formula_sum 'C20 H26 Al N5 S'
_chemical_formula_weight 395.50
_chemical_name_systematic
;
 ?
;
_space_group_IT_number 14
_symmetry_cell_setting monoclinic
_symmetry_space_group_name_Hall '-P 2ybc'
_symmetry_space_group_name_H-M 'P 1 21/c 1'
_atom_sites_solution_hydrogens geom
_atom_sites_solution_primary direct
_atom_sites_solution_secondary difmap
_audit_creation_method SHELXL-97
_cell_angle_alpha 90.00
_cell_angle_beta 90.590(13)
_cell_angle_gamma 90.00
_cell_formula_units_Z 8
_cell_length_a 13.197(3)
_cell_length_b 16.868(4)
_cell_length_c 19.520(5)
_cell_measurement_temperature 180(2)
_cell_volume 4345.1(18)
_computing_structure_refinement 'SHELXL-97 (Sheldrick, 1997)'
_diffrn_ambient_temperature 180(2)
_diffrn_measured_fraction_theta_full 0.984
_diffrn_measured_fraction_theta_max 0.984
_diffrn_measurement_device_type 'CCD area detector'
_diffrn_measurement_method 'omega and phi scans'
_diffrn_radiation_monochromator graphite
_diffrn_radiation_source 'fine-focus sealed tube'
_diffrn_radiation_type MoK\a
_diffrn_radiation_wavelength 0.71073
_diffrn_reflns_av_R_equivalents 0.1269
_diffrn_reflns_av_sigmaI/netI 0.1534
_diffrn_reflns_limit_h_max 13
_diffrn_reflns_limit_h_min -13
_diffrn_reflns_limit_k_max 17
_diffrn_reflns_limit_k_min -17
_diffrn_reflns_limit_l_max 20
_diffrn_reflns_limit_l_min -20
_diffrn_reflns_number 13556
_diffrn_reflns_theta_full 22.00
_diffrn_reflns_theta_max 22.00
_diffrn_reflns_theta_min 1.60
_exptl_absorpt_coefficient_mu 0.203
_exptl_absorpt_correction_T_max 0.9760
_exptl_absorpt_correction_T_min 0.9359
_exptl_absorpt_correction_type multi-scan
_exptl_absorpt_process_details SADABS
_exptl_crystal_colour yellow
_exptl_crystal_density_diffrn 1.209
_exptl_crystal_density_method 'not measured'
_exptl_crystal_description block
_exptl_crystal_F_000 1680
_exptl_crystal_size_max 0.33
_exptl_crystal_size_mid 0.26
_exptl_crystal_size_min 0.12
_refine_diff_density_max 0.358
_refine_diff_density_min -0.285
_refine_diff_density_rms 0.069
_refine_ls_extinction_method none
_refine_ls_goodness_of_fit_ref 1.008
_refine_ls_hydrogen_treatment constr
_refine_ls_matrix_type full
_refine_ls_number_parameters 488
_refine_ls_number_reflns 5241
_refine_ls_number_restraints 0
_refine_ls_restrained_S_all 1.008
_refine_ls_R_factor_all 0.1669
_refine_ls_R_factor_gt 0.0859
_refine_ls_shift/su_max 0.061
_refine_ls_shift/su_mean 0.010
_refine_ls_structure_factor_coef Fsqd
_refine_ls_weighting_details 'calc w=1/[\s^2^(Fo^2^)+(0.1128P)^2^+0.0000P] where P=(Fo^2^+2Fc^2^)/3'
_refine_ls_weighting_scheme calc
_refine_ls_wR_factor_gt 0.1853
_refine_ls_wR_factor_ref 0.2105
_reflns_number_gt 1896
_reflns_number_total 5241
_reflns_threshold_expression >2sigma(I)
_cod_data_source_file om1010676_si_001.cif
_cod_data_source_block 1
_cod_original_cell_volume 4345.0(18)
_cod_original_sg_symbol_H-M P21/c
_cod_database_code 4063972

loop_
_symmetry_equiv_pos_as_xyz
'x, y, z'
'-x, y+1/2, -z+1/2'
'-x, -y, -z'
'x, -y-1/2, z-1/2'

loop_
_atom_site_label
_atom_site_type_symbol
_atom_site_fract_x
_atom_site_fract_y
_atom_site_fract_z
_atom_site_U_iso_or_equiv
_atom_site_adp_type
_atom_site_occupancy
_atom_site_symmetry_multiplicity
_atom_site_calc_flag
_atom_site_refinement_flags
Al1 Al 0.9416(2) 0.16289(18) 0.07140(18) 0.0626(11) Uani 1 1 d .
Al2 Al 1.4423(2) 0.33063(18) 0.43574(18) 0.0619(11) Uani 1 1 d .
S1 S 0.8815(2) 0.38789(17) 0.19335(18) 0.0823(11) Uani 1 1 d .
S2 S 1.3856(2) 0.10065(17) 0.31818(17) 0.0795(11) Uani 1 1 d .
N1 N 1.0036(6) 0.1306(5) 0.1576(5) 0.064(3) Uani 1 1 d .
N2 N 1.0040(6) 0.1742(5) 0.2150(5) 0.059(2) Uani 1 1 d .
N3 N 0.7885(8) 0.1446(5) 0.2058(5) 0.075(3) Uani 1 1 d .
N4 N 0.8305(7) 0.2011(5) 0.2492(5) 0.062(3) Uani 1 1 d .
N5 N 0.9114(6) 0.2678(5) 0.1052(5) 0.061(3) Uani 1 1 d .
N6 N 1.5035(7) 0.3612(6) 0.3501(5) 0.060(2) Uani 1 1 d .
N7 N 1.5037(7) 0.3137(5) 0.2926(6) 0.060(3) Uani 1 1 d .
N8 N 1.2883(8) 0.3434(5) 0.3007(5) 0.071(3) Uani 1 1 d .
N9 N 1.3310(7) 0.2871(5) 0.2589(5) 0.065(3) Uani 1 1 d .
N10 N 1.4126(6) 0.2252(4) 0.4029(5) 0.054(2) Uani 1 1 d .
C1 C 1.0699(8) 0.1464(7) 0.2639(6) 0.064(3) Uani 1 1 d .
C2 C 1.1134(9) 0.0814(7) 0.2325(8) 0.078(4) Uani 1 1 d .
H2 H 1.1632 0.0496 0.2525 0.093 Uiso 1 1 calc R
C3 C 1.0735(9) 0.0702(7) 0.1679(7) 0.075(4) Uani 1 1 d .
C4 C 1.0857(8) 0.1845(6) 0.3324(6) 0.079(4) Uani 1 1 d .
H4A H 1.0422 0.2298 0.3362 0.118 Uiso 1 1 calc R
H4B H 1.1551 0.2009 0.3371 0.118 Uiso 1 1 calc R
H4C H 1.0700 0.1471 0.3679 0.118 Uiso 1 1 calc R
C5 C 1.0974(9) 0.0104(7) 0.1156(6) 0.084(4) Uani 1 1 d .
H5A H 1.0565 0.0195 0.0755 0.127 Uiso 1 1 calc R
H5B H 1.0837 -0.0415 0.1333 0.127 Uiso 1 1 calc R
H5C H 1.1678 0.0143 0.1040 0.127 Uiso 1 1 calc R
C6 C 0.7769(10) 0.2147(7) 0.3065(6) 0.071(3) Uani 1 1 d .
C7 C 0.6931(9) 0.1636(7) 0.2980(7) 0.073(4) Uani 1 1 d .
H7 H 0.6389 0.1588 0.3278 0.088 Uiso 1 1 calc R
C8 C 0.7058(10) 0.1208(6) 0.2363(7) 0.066(3) Uani 1 1 d .
C9 C 0.8029(9) 0.2752(7) 0.3592(6) 0.089(4) Uani 1 1 d .
H9A H 0.8661 0.2999 0.3479 0.133 Uiso 1 1 calc R
H9B H 0.8088 0.2501 0.4032 0.133 Uiso 1 1 calc R
H9C H 0.7505 0.3146 0.3605 0.133 Uiso 1 1 calc R
C10 C 0.6357(8) 0.0592(6) 0.2054(6) 0.089(4) Uani 1 1 d .
H10A H 0.6631 0.0406 0.1630 0.134 Uiso 1 1 calc R
H10B H 0.5703 0.0824 0.1971 0.134 Uiso 1 1 calc R
H10C H 0.6291 0.0156 0.2366 0.134 Uiso 1 1 calc R
C11 C 0.9258(9) 0.2363(7) 0.2269(6) 0.067(3) Uani 1 1 d .
H11 H 0.9507 0.2679 0.2657 0.080 Uiso 1 1 calc R
C12 C 0.9078(8) 0.2943(6) 0.1689(7) 0.062(3) Uani 1 1 d .
C13 C 0.8928(10) 0.3234(7) 0.0520(6) 0.065(3) Uani 1 1 d .
C14 C 0.9715(10) 0.3625(7) 0.0219(7) 0.078(4) Uani 1 1 d .
H14 H 1.0370 0.3531 0.0380 0.094 Uiso 1 1 calc R
C15 C 0.9576(12) 0.4150(8) -0.0312(8) 0.088(4) Uani 1 1 d .
H15 H 1.0125 0.4425 -0.0491 0.106 Uiso 1 1 calc R
C16 C 0.8607(15) 0.4266(7) -0.0580(7) 0.093(4) Uani 1 1 d .
H16 H 0.8496 0.4593 -0.0956 0.112 Uiso 1 1 calc R
C17 C 0.7817(10) 0.3879(9) -0.0267(8) 0.100(5) Uani 1 1 d .
H17 H 0.7159 0.3963 -0.0425 0.120 Uiso 1 1 calc R
C18 C 0.7980(10) 0.3368(7) 0.0277(7) 0.082(4) Uani 1 1 d .
H18 H 0.7432 0.3114 0.0477 0.098 Uiso 1 1 calc R
C19 C 0.8248(7) 0.0992(6) 0.0408(6) 0.074(3) Uani 1 1 d .
H19A H 0.8478 0.0482 0.0255 0.111 Uiso 1 1 calc R
H19B H 0.7906 0.1258 0.0037 0.111 Uiso 1 1 calc R
H19C H 0.7789 0.0923 0.0782 0.111 Uiso 1 1 calc R
C20 C 1.0525(8) 0.1707(6) 0.0039(5) 0.079(4) Uani 1 1 d .
H20A H 1.0684 0.1188 -0.0130 0.119 Uiso 1 1 calc R
H20B H 1.1115 0.1931 0.0256 0.119 Uiso 1 1 calc R
H20C H 1.0314 0.2039 -0.0335 0.119 Uiso 1 1 calc R
C21 C 1.5674(9) 0.3411(7) 0.2439(7) 0.066(3) Uani 1 1 d .
C22 C 1.6098(8) 0.4101(7) 0.2731(8) 0.073(4) Uani 1 1 d .
H22 H 1.6568 0.4429 0.2521 0.087 Uiso 1 1 calc R
C23 C 1.5700(10) 0.4214(7) 0.3387(7) 0.069(3) Uani 1 1 d .
C24 C 1.5814(8) 0.3059(6) 0.1770(6) 0.075(3) Uani 1 1 d .
H24A H 1.5411 0.2587 0.1733 0.112 Uiso 1 1 calc R
H24B H 1.6516 0.2926 0.1712 0.112 Uiso 1 1 calc R
H24C H 1.5609 0.3429 0.1422 0.112 Uiso 1 1 calc R
C25 C 1.5927(8) 0.4833(6) 0.3906(6) 0.086(4) Uani 1 1 d .
H25A H 1.5531 0.4739 0.4307 0.130 Uiso 1 1 calc R
H25B H 1.5762 0.5345 0.3721 0.130 Uiso 1 1 calc R
H25C H 1.6634 0.4816 0.4025 0.130 Uiso 1 1 calc R
C26 C 1.2729(10) 0.2720(7) 0.2014(6) 0.066(3) Uani 1 1 d .
C27 C 1.1908(10) 0.3216(8) 0.2078(7) 0.083(4) Uani 1 1 d .
H27 H 1.1368 0.3258 0.1771 0.099 Uiso 1 1 calc R
C28 C 1.2031(9) 0.3648(6) 0.2692(7) 0.064(3) Uani 1 1 d .
C30 C 1.1336(8) 0.4268(7) 0.2972(6) 0.095(4) Uani 1 1 d .
H30A H 1.1599 0.4455 0.3403 0.142 Uiso 1 1 calc R
H30B H 1.0676 0.4043 0.3038 0.142 Uiso 1 1 calc R
H30C H 1.1289 0.4702 0.2656 0.142 Uiso 1 1 calc R
C31 C 1.4269(8) 0.2528(6) 0.2812(5) 0.058(3) Uani 1 1 d .
H31 H 1.4508 0.2203 0.2430 0.069 Uiso 1 1 calc R
C32 C 1.4091(7) 0.1949(6) 0.3418(6) 0.058(3) Uani 1 1 d .
C33 C 1.3949(11) 0.1714(6) 0.4594(7) 0.051(3) Uani 1 1 d .
C34 C 1.2976(11) 0.1660(7) 0.4865(7) 0.079(4) Uani 1 1 d .
H34 H 1.2438 0.1947 0.4679 0.094 Uiso 1 1 calc R
C35 C 1.2840(11) 0.1151(9) 0.5433(8) 0.096(4) Uani 1 1 d .
H35 H 1.2197 0.1094 0.5617 0.115 Uiso 1 1 calc R
C36 C 1.3654(13) 0.0732(7) 0.5723(7) 0.088(4) Uani 1 1 d .
H36 H 1.3555 0.0408 0.6102 0.106 Uiso 1 1 calc R
C37 C 1.4591(11) 0.0802(7) 0.5446(8) 0.072(5) Uani 1 1 d .
H37 H 1.5136 0.0521 0.5629 0.1086 Uiso 1 1 calc R
C38 C 1.4727(10) 0.1308(8) 0.4877(7) 0.072(4) Uani 1 1 d .
H38 H 1.5371 0.1362 0.4693 0.087 Uiso 1 1 calc R
C39 C 1.3019(9) 0.2137(7) 0.1494(6) 0.089(4) Uani 1 1 d .
H39A H 1.3652 0.1898 0.1622 0.133 Uiso 1 1 calc R
H39B H 1.3087 0.2397 0.1059 0.133 Uiso 1 1 calc R
H39C H 1.2506 0.1735 0.1459 0.133 Uiso 1 1 calc R
C40 C 1.3268(7) 0.3955(6) 0.4643(6) 0.075(4) Uani 1 1 d .
H40A H 1.3505 0.4466 0.4790 0.112 Uiso 1 1 calc R
H40B H 1.2929 0.3698 0.5015 0.112 Uiso 1 1 calc R
H40C H 1.2805 0.4017 0.4265 0.112 Uiso 1 1 calc R
C41 C 1.5535(8) 0.3249(6) 0.5036(6) 0.082(4) Uani 1 1 d .
H41A H 1.5690 0.3772 0.5200 0.124 Uiso 1 1 calc R
H41B H 1.6124 0.3025 0.4827 0.124 Uiso 1 1 calc R
H41C H 1.5332 0.2922 0.5414 0.124 Uiso 1 1 calc R

loop_
_atom_site_aniso_label
_atom_site_aniso_U_11
_atom_site_aniso_U_22
_atom_site_aniso_U_33
_atom_site_aniso_U_23
_atom_site_aniso_U_13
_atom_site_aniso_U_12
Al1 0.052(2) 0.053(2) 0.083(3) -0.0074(18) 0.0028(18) 0.0047(17)
Al2 0.047(2) 0.053(2) 0.086(3) -0.0087(19) 0.0030(18) 0.0013(17)
S1 0.082(2) 0.054(2) 0.111(3) -0.0170(18) -0.003(2) 0.0104(17)
S2 0.083(2) 0.057(2) 0.098(3) -0.0129(17) 0.0022(19) -0.0094(17)
N1 0.054(7) 0.048(6) 0.091(8) -0.011(6) -0.005(5) 0.003(5)
N2 0.045(6) 0.048(6) 0.086(8) 0.001(6) 0.001(6) 0.009(5)
N3 0.042(7) 0.061(7) 0.122(9) -0.016(6) 0.022(7) -0.004(5)
N4 0.049(7) 0.056(6) 0.080(8) -0.006(5) 0.000(6) -0.005(5)
N5 0.060(7) 0.050(6) 0.072(7) 0.008(6) -0.010(5) 0.000(5)
N6 0.052(6) 0.052(6) 0.076(7) -0.009(6) -0.003(5) 0.012(5)
N7 0.052(7) 0.050(6) 0.078(8) 0.000(6) -0.011(6) -0.003(5)
N8 0.055(7) 0.064(7) 0.093(8) -0.014(6) -0.014(6) -0.006(5)
N9 0.073(8) 0.040(6) 0.082(8) -0.012(5) 0.013(7) 0.013(5)
N10 0.061(6) 0.036(5) 0.064(7) 0.002(5) 0.001(5) 0.005(4)
C1 0.038(8) 0.080(9) 0.075(9) 0.017(8) -0.011(7) -0.005(7)
C2 0.050(8) 0.050(8) 0.133(14) -0.001(8) 0.012(9) 0.006(7)
C3 0.064(10) 0.062(9) 0.098(12) 0.001(8) -0.012(8) -0.020(8)
C4 0.070(9) 0.078(8) 0.089(10) 0.007(7) -0.006(7) -0.006(7)
C5 0.093(10) 0.066(8) 0.094(10) -0.010(8) 0.007(7) 0.018(7)
C6 0.057(9) 0.092(10) 0.064(9) -0.008(8) 0.014(8) 0.023(8)
C7 0.043(8) 0.073(9) 0.103(11) 0.025(8) 0.011(7) 0.002(7)
C8 0.053(9) 0.059(8) 0.084(10) -0.013(7) -0.001(7) 0.021(7)
C9 0.080(10) 0.085(9) 0.102(11) -0.021(8) 0.018(8) 0.000(7)
C10 0.063(9) 0.072(8) 0.133(12) -0.018(8) 0.004(8) -0.030(7)
C11 0.057(9) 0.071(8) 0.073(9) -0.007(7) 0.006(7) -0.012(7)
C12 0.044(7) 0.066(8) 0.077(9) -0.009(8) 0.001(6) -0.005(6)
C13 0.041(9) 0.064(8) 0.091(10) -0.013(7) 0.005(8) -0.003(7)
C14 0.066(11) 0.049(8) 0.120(12) -0.006(8) -0.005(9) 0.011(7)
C15 0.087(12) 0.055(9) 0.122(13) -0.012(9) 0.007(9) -0.022(8)
C16 0.117(14) 0.063(9) 0.100(12) 0.007(8) -0.003(11) 0.013(10)
C17 0.059(10) 0.108(12) 0.131(14) 0.013(10) -0.019(10) -0.009(9)
C18 0.055(11) 0.091(10) 0.100(11) 0.023(8) -0.004(8) -0.009(7)
C19 0.054(8) 0.075(8) 0.094(9) -0.014(7) 0.006(6) 0.006(6)
C20 0.062(8) 0.072(8) 0.103(10) -0.009(7) 0.004(7) -0.010(6)
C21 0.053(8) 0.063(9) 0.083(10) 0.018(8) 0.005(8) 0.019(7)
C22 0.044(8) 0.039(8) 0.135(13) 0.026(8) 0.006(8) -0.009(6)
C23 0.063(9) 0.070(10) 0.076(10) 0.022(8) 0.018(8) 0.008(8)
C24 0.070(9) 0.078(9) 0.075(9) 0.006(7) 0.013(7) 0.007(6)
C25 0.088(10) 0.047(7) 0.124(11) -0.023(7) -0.013(8) -0.014(7)
C26 0.081(10) 0.059(8) 0.057(9) 0.001(7) -0.023(8) -0.018(8)
C27 0.067(10) 0.084(9) 0.097(11) 0.021(9) -0.028(8) 0.010(8)
C28 0.045(9) 0.052(7) 0.094(10) 0.002(7) -0.012(7) -0.009(6)
C30 0.050(8) 0.082(9) 0.152(13) -0.014(8) -0.002(8) 0.016(7)
C31 0.060(9) 0.054(7) 0.060(8) -0.009(6) 0.006(6) 0.009(7)
C32 0.044(7) 0.057(8) 0.073(9) -0.013(7) 0.003(6) -0.005(5)
C33 0.061(10) 0.039(7) 0.053(10) -0.017(7) -0.018(9) 0.017(7)
C34 0.067(11) 0.084(10) 0.085(10) 0.012(8) -0.001(8) -0.005(7)
C35 0.068(11) 0.107(12) 0.113(13) -0.006(10) 0.010(9) -0.012(9)
C36 0.097(12) 0.071(9) 0.097(11) -0.007(8) -0.008(11) -0.016(9)
C37 0.062(11) 0.057(9) 0.096(15) -0.017(9) -0.010(10) 0.006(7)
C38 0.068(12) 0.071(10) 0.078(11) 0.024(9) 0.024(9) -0.017(9)
C39 0.088(10) 0.106(10) 0.071(9) -0.031(8) -0.008(7) 0.000(8)
C40 0.046(7) 0.064(8) 0.115(10) -0.016(7) 0.003(7) 0.004(6)
C41 0.082(9) 0.073(8) 0.092(10) -0.012(7) -0.019(7) 0.011(7)

loop_
_atom_type_symbol
_atom_type_description
_atom_type_scat_dispersion_real
_atom_type_scat_dispersion_imag
_atom_type_scat_source
C C 0.0033 0.0016 'International Tables Vol C Tables 4.2.6.8 and 6.1.1.4'
H H 0.0000 0.0000 'International Tables Vol C Tables 4.2.6.8 and 6.1.1.4'
N N 0.0061 0.0033 'International Tables Vol C Tables 4.2.6.8 and 6.1.1.4'
Al Al 0.0645 0.0514 'International Tables Vol C Tables 4.2.6.8 and 6.1.1.4'
S S 0.1246 0.1234 'International Tables Vol C Tables 4.2.6.8 and 6.1.1.4'

loop_
_geom_angle_atom_site_label_1
_geom_angle_atom_site_label_2
_geom_angle_atom_site_label_3
_geom_angle
N5 Al1 N1 92.7(4)
N5 Al1 C19 116.1(4)
N1 Al1 C19 115.6(4)
N5 Al1 C20 108.8(4)
N1 Al1 C20 106.7(4)
C19 Al1 C20 114.6(5)
N10 Al2 N6 92.5(4)
N10 Al2 C40 116.9(4)
N6 Al2 C40 115.4(4)
N10 Al2 C41 109.0(4)
N6 Al2 C41 106.3(5)
C40 Al2 C41 114.3(5)
N2 N1 C3 106.5(9)
N2 N1 Al1 124.7(8)
C3 N1 Al1 127.3(10)
N1 N2 C1 113.1(9)
N1 N2 C11 121.2(9)
C1 N2 C11 124.7(11)
C8 N3 N4 105.2(9)
C6 N4 N3 114.4(9)
C6 N4 C11 129.7(10)
N3 N4 C11 115.9(10)
C12 N5 C13 117.2(9)
C12 N5 Al1 129.9(8)
C13 N5 Al1 113.0(8)
C23 N6 N7 107.1(9)
C23 N6 Al2 128.0(9)
N7 N6 Al2 123.5(8)
C21 N7 N6 112.3(9)
C21 N7 C31 124.5(11)
N6 N7 C31 121.8(10)
C28 N8 N9 105.1(9)
C26 N9 N8 112.6(9)
C26 N9 C31 130.2(10)
N8 N9 C31 117.2(10)
C32 N10 C33 116.5(9)
C32 N10 Al2 132.4(8)
C33 N10 Al2 111.1(7)
N2 C1 C2 103.1(10)
N2 C1 C4 124.0(12)
C2 C1 C4 132.9(12)
C3 C2 C1 111.0(11)
C2 C3 N1 106.3(11)
C2 C3 C5 130.4(13)
N1 C3 C5 123.3(12)
N4 C6 C7 102.5(11)
N4 C6 C9 124.9(12)
C7 C6 C9 132.5(13)
C6 C7 C8 108.2(11)
N3 C8 C7 109.7(10)
N3 C8 C10 122.5(12)
C7 C8 C10 127.7(13)
N4 C11 N2 111.1(9)
N4 C11 C12 110.9(9)
N2 C11 C12 116.2(9)
N5 C12 C11 118.5(10)
N5 C12 S1 126.3(9)
C11 C12 S1 115.1(9)
C18 C13 C14 118.1(12)
C18 C13 N5 121.4(12)
C14 C13 N5 120.4(12)
C13 C14 C15 122.6(12)
C14 C15 C16 119.2(12)
C17 C16 C15 117.7(13)
C16 C17 C18 121.5(12)
C13 C18 C17 120.7(12)
N7 C21 C22 104.1(11)
N7 C21 C24 125.3(12)
C22 C21 C24 130.5(14)
C23 C22 C21 109.3(11)
N6 C23 C22 107.1(11)
N6 C23 C25 122.7(12)
C22 C23 C25 130.2(13)
C27 C26 N9 104.2(10)
C27 C26 C39 133.0(13)
N9 C26 C39 122.8(12)
C26 C27 C28 108.0(10)
N8 C28 C27 110.1(11)
N8 C28 C30 122.6(12)
C27 C28 C30 127.3(12)
N9 C31 N7 111.4(8)
N9 C31 C32 110.0(9)
N7 C31 C32 115.9(9)
N10 C32 C31 116.6(9)
N10 C32 S2 129.0(9)
C31 C32 S2 114.4(8)
C38 C33 C34 120.7(13)
C38 C33 N10 120.1(13)
C34 C33 N10 119.0(11)
C33 C34 C35 117.5(12)
C36 C35 C34 121.3(13)
C37 C36 C35 119.5(13)
C36 C37 C38 119.2(12)
C33 C38 C37 121.7(13)

loop_
_geom_bond_atom_site_label_1
_geom_bond_atom_site_label_2
_geom_bond_distance
Al1 N5 1.932(9)
Al1 N1 1.941(9)
Al1 C19 1.968(10)
Al1 C20 1.983(11)
Al2 N10 1.929(8)
Al2 N6 1.935(10)
Al2 C40 1.962(10)
Al2 C41 1.969(10)
S1 C12 1.686(11)
S2 C32 1.683(11)
N1 N2 1.341(11)
N1 C3 1.387(13)
N2 C1 1.368(12)
N2 C11 1.491(13)
N3 C8 1.310(13)
N3 N4 1.387(11)
N4 C6 1.348(13)
N4 C11 1.461(13)
N5 C12 1.322(12)
N5 C13 1.418(13)
N6 C23 1.362(13)
N6 N7 1.378(11)
N7 C21 1.357(13)
N7 C31 1.459(12)
N8 C28 1.326(12)
N8 N9 1.377(11)
N9 C26 1.376(12)
N9 C31 1.454(12)
N10 C32 1.299(11)
N10 C33 1.449(13)
C1 C2 1.383(14)
C1 C4 1.495(14)
C2 C3 1.375(14)
C3 C5 1.472(15)
C6 C7 1.411(15)
C6 C9 1.487(14)
C7 C8 1.415(14)
C8 C10 1.513(14)
C11 C12 1.513(14)
C13 C18 1.353(14)
C13 C14 1.368(15)
C14 C15 1.375(15)
C15 C16 1.390(16)
C16 C17 1.378(16)
C17 C18 1.382(16)
C21 C22 1.409(15)
C21 C24 1.448(14)
C22 C23 1.403(15)
C23 C25 1.483(15)
C26 C27 1.375(15)
C26 C39 1.467(14)
C27 C28 1.410(15)
C28 C30 1.498(14)
C31 C32 1.554(14)
C33 C38 1.348(15)
C33 C34 1.396(15)
C34 C35 1.415(16)
C35 C36 1.401(16)
C36 C37 1.360(16)
C37 C38 1.413(16)
